data_4326095
loop_
_publ_author_name
'Javier Cepeda'
'Rolindes Balda'
'Garikoitz Beobide'
'Oscar Castillo'
'Joaqu\'in Fern\'andez'
'Antonio Luque'
'Sonia P\'erez-Y\'a\~nez'
'Pascual Rom\'an'
'Daniel Vallejo-S\'anchez'

_publ_contact_author
;
 Oscar Castillo. Departamento de Quimica Inorganica. 
Facultad de Ciencia y Tecnologia
Universidad del Pais Vasco,  Apdo. 644, 
E-48080 Bilbao, Spain
;
_publ_contact_author_email oscar.castillo@ehu.es
_publ_contact_author_fax '+34-946 013 500'
_publ_contact_author_phone '+34-946 015 991'
_publ_section_title
;
 Lanthanide(III)/Pyrimidine-4,6-dicarboxylate/Oxalate Extended Frameworks:
 A Detailed Study Based on the Lanthanide Contraction and Temperature
 Effects
;
_journal_name_full 'Inorganic Chemistry'
_journal_page_first 8437
_journal_page_last 8451
_journal_paper_doi 10.1021/ic201013v
_journal_volume 50
_journal_year 2011
_chemical_compound_source 'synthesis as described'
_chemical_formula_moiety 'C14 H10 N4 Nd2 O15, 5(H2 O)'
_chemical_formula_structural 'C14 H10 N4 Nd2 O15, 5(H2 O)'
_chemical_formula_sum 'C14 H20 N4 Nd2 O20'
_chemical_formula_weight 852.8
_chemical_name_systematic
;
poly-{[(mu-oxalato)(mu3-pyrimidine-4,6-dicarboxylato)-k2N,O:k2N',O':kO''
(mu4-pyrimidine-4,6-dicarboxylato)-k2N,O:k2N',O':kO'':kO''')-
triacuadineodymium(III)]pentahydrate}
;
_space_group_IT_number 33
_symmetry_cell_setting orthorhombic
_symmetry_Int_Tables_number 33
_symmetry_space_group_name_Hall 'P 2c -2n'
_symmetry_space_group_name_H-M 'P n a 21'
_atom_sites_solution_hydrogens geom
_atom_sites_solution_primary direct
_atom_sites_solution_secondary difmap
_audit_creation_method SHELXL97
_cell_angle_alpha 90.00
_cell_angle_beta 90.00
_cell_angle_gamma 90.00
_cell_formula_units_Z 4
_cell_length_a 11.9460(2)
_cell_length_b 10.9890(2)
_cell_length_c 19.4020(3)
_cell_measurement_reflns_used 24000
_cell_measurement_temperature 100(2)
_cell_measurement_theta_max 30.06
_cell_measurement_theta_min 3.28
_cell_volume 2546.99(7)
_computing_cell_refinement 'CrysAlis CCD (Oxford Diffraction, 2003)'
_computing_data_collection 'CrysAlis CCD (Oxford Diffraction, 2003)'
_computing_data_reduction 'CrysAlis RED (Oxford Diffraction, 2003)'
_computing_molecular_graphics 'Ortep-3 (Farrugia, 1997)'
_computing_publication_material 'WinGX (Farrugia, 1999)'
_computing_structure_refinement 'SHELXL-97 (Sheldrick, 1997)'
_computing_structure_solution 'Sir92 (Altomare et al., 1993)'
_diffrn_ambient_temperature 100(2)
_diffrn_measured_fraction_theta_full 0.999
_diffrn_measured_fraction_theta_max 0.999
_diffrn_measurement_device_type Xcalibur
_diffrn_measurement_method \w
_diffrn_radiation_monochromator graphite
_diffrn_radiation_source 'fine-focus sealed tube'
_diffrn_radiation_type MoK\a
_diffrn_radiation_wavelength 0.71073
_diffrn_reflns_av_R_equivalents 0.0390
_diffrn_reflns_av_sigmaI/netI 0.0411
_diffrn_reflns_limit_h_max 16
_diffrn_reflns_limit_h_min -16
_diffrn_reflns_limit_k_max 14
_diffrn_reflns_limit_k_min -15
_diffrn_reflns_limit_l_max 23
_diffrn_reflns_limit_l_min -27
_diffrn_reflns_number 24000
_diffrn_reflns_theta_full 30.06
_diffrn_reflns_theta_max 30.06
_diffrn_reflns_theta_min 3.28
_diffrn_standards_decay_% 0
_diffrn_standards_interval_count 0
_diffrn_standards_interval_time 0
_diffrn_standards_number 0
_exptl_absorpt_coefficient_mu 4.134
_exptl_absorpt_correction_T_max 0.680
_exptl_absorpt_correction_T_min 0.402
_exptl_absorpt_correction_type numerical
_exptl_absorpt_process_details
;
CrysAlis RED, Oxford Diffraction Ltd.,
Version 1.170.32 (release 06.06.2003 CrysAlis170 VC++)
(compiled Jun  6 2003,13:53:32)
Analytical numeric absorption correction using a multifaceted crystal
model based on expressions derived by R.C. Clark & J.S. Reid.
;
_exptl_crystal_colour colourless
_exptl_crystal_density_diffrn 2.287
_exptl_crystal_density_meas 2.28(1)
_exptl_crystal_density_method flotation
_exptl_crystal_description 'rectangular block'
_exptl_crystal_F_000 1696
_exptl_crystal_size_max 0.38
_exptl_crystal_size_mid 0.32
_exptl_crystal_size_min 0.20
_refine_diff_density_max 2.241
_refine_diff_density_min -0.729
_refine_diff_density_rms 0.170
_refine_ls_abs_structure_details 'Flack H D (1983), Acta Cryst. A39, 876-881'
_refine_ls_abs_structure_Flack 0.003(13)
_refine_ls_extinction_method none
_refine_ls_goodness_of_fit_ref 1.032
_refine_ls_hydrogen_treatment constr
_refine_ls_matrix_type full
_refine_ls_number_parameters 362
_refine_ls_number_reflns 6563
_refine_ls_number_restraints 1
_refine_ls_restrained_S_all 1.032
_refine_ls_R_factor_all 0.0329
_refine_ls_R_factor_gt 0.0271
_refine_ls_shift/su_max 0.006
_refine_ls_shift/su_mean 0.000
_refine_ls_structure_factor_coef Fsqd
_refine_ls_weighting_details 'calc w=1/[\s^2^(Fo^2^)+(0.0370P)^2^+0.0000P] where P=(Fo^2^+2Fc^2^)/3'
_refine_ls_weighting_scheme calc
_refine_ls_wR_factor_gt 0.0643
_refine_ls_wR_factor_ref 0.0658
_reflns_number_gt 5926
_reflns_number_total 6563
_reflns_threshold_expression >2sigma(I)
_cod_data_source_file ic201013v_si_002_15.cif
_cod_data_source_block 4-Nd
_cod_database_code 4326095

loop_
_symmetry_equiv_pos_as_xyz
'x, y, z'
'-x, -y, z+1/2'
'-x+1/2, y+1/2, z+1/2'
'x+1/2, -y+1/2, z'

loop_
_atom_site_label
_atom_site_type_symbol
_atom_site_fract_x
_atom_site_fract_y
_atom_site_fract_z
_atom_site_U_iso_or_equiv
_atom_site_adp_type
_atom_site_occupancy
_atom_site_symmetry_multiplicity
_atom_site_calc_flag
_atom_site_refinement_flags
Nd1 Nd 0.65819(2) 0.863284(19) 0.985619(13) 0.00433(5) Uani 1 1 d .
Nd2 Nd 0.475999(18) 0.382028(19) 0.771455(13) 0.00459(5) Uani 1 1 d .
N11 N 0.6212(4) 0.7724(4) 0.8600(2) 0.0081(8) Uani 1 1 d .
C12 C 0.5617(4) 0.6721(4) 0.8466(2) 0.0065(9) Uani 1 1 d .
H12 H 0.5067 0.6507 0.8782 0.008 Uiso 1 1 calc R
N13 N 0.5743(3) 0.6001(3) 0.7918(2) 0.0081(8) Uani 1 1 d .
C14 C 0.6482(4) 0.6358(4) 0.7442(3) 0.0083(9) Uani 1 1 d .
C15 C 0.7104(4) 0.7423(4) 0.7519(2) 0.0067(9) Uani 1 1 d .
H15 H 0.7597 0.7682 0.7179 0.008 Uiso 1 1 calc R
C16 C 0.6960(4) 0.8070(4) 0.8113(2) 0.0067(9) Uani 1 1 d .
C17 C 0.7706(4) 0.9138(4) 0.8296(3) 0.0076(9) Uani 1 1 d .
O171 O 0.7613(3) 0.9553(3) 0.88994(18) 0.0091(7) Uani 1 1 d .
O172 O 0.8378(3) 0.9497(3) 0.78412(18) 0.0077(7) Uani 1 1 d .
C18 C 0.6674(4) 0.5527(4) 0.6833(3) 0.0112(10) Uani 1 1 d .
O181 O 0.6081(3) 0.4571(3) 0.68093(18) 0.0117(7) Uani 1 1 d .
O182 O 0.7383(4) 0.5852(4) 0.6419(2) 0.0294(11) Uani 1 1 d .
N21 N 0.5091(3) 0.9995(3) 0.9113(2) 0.0070(7) Uani 1 1 d .
C22 C 0.5283(4) 1.1018(4) 0.8760(3) 0.0088(9) Uani 1 1 d .
H22 H 0.6017 1.1299 0.8743 0.011 Uiso 1 1 calc R
N23 N 0.4508(3) 1.1671(4) 0.8429(2) 0.0073(8) Uani 1 1 d .
C24 C 0.3451(4) 1.1264(4) 0.8463(3) 0.0071(9) Uani 1 1 d .
C25 C 0.3173(4) 1.0214(4) 0.8820(3) 0.0096(9) Uani 1 1 d .
H25 H 0.2436 0.9946 0.8852 0.012 Uiso 1 1 calc R
C26 C 0.4039(4) 0.9587(4) 0.9124(3) 0.0073(9) Uani 1 1 d .
C27 C 0.3840(4) 0.8395(4) 0.9499(2) 0.0068(9) Uani 1 1 d .
O271 O 0.4655(2) 0.7916(3) 0.9814(2) 0.0080(6) Uani 1 1 d .
O272 O 0.2886(3) 0.7943(3) 0.94334(17) 0.0088(7) Uani 1 1 d .
C28 C 0.2554(4) 1.2040(4) 0.8121(2) 0.0076(9) Uani 1 1 d .
O281 O 0.2869(3) 1.2995(3) 0.78349(19) 0.0114(7) Uani 1 1 d .
O282 O 0.1573(3) 1.1659(3) 0.8162(2) 0.0109(7) Uani 1 1 d .
O31 O 0.5790(3) 0.8893(3) 1.10240(18) 0.0107(7) Uani 1 1 d .
C32 C 0.5649(4) 0.7992(4) 1.1401(3) 0.0085(9) Uani 1 1 d .
O33 O 0.5109(3) 0.7952(3) 1.1956(2) 0.0106(7) Uani 1 1 d .
O34 O 0.6515(3) 0.6741(3) 1.05542(19) 0.0111(7) Uani 1 1 d .
C35 C 0.6174(4) 0.6774(4) 1.1163(3) 0.0077(9) Uani 1 1 d .
O36 O 0.6204(3) 0.5918(3) 1.15991(18) 0.0091(7) Uani 1 1 d .
O1W O 0.6779(3) 1.0798(3) 1.01348(19) 0.0138(8) Uani 1 1 d .
O2W O 0.8385(3) 0.8845(3) 1.0470(2) 0.0127(8) Uani 1 1 d .
O3W O 0.4569(3) 0.4201(3) 0.89683(18) 0.0131(7) Uani 1 1 d .
O4W O 0.5057(4) 0.2536(4) 1.0031(3) 0.0359(12) Uani 1 1 d .
O5W O 0.3408(5) 1.1029(6) 1.0520(4) 0.0586(18) Uani 1 1 d .
O6W O 0.3945(6) 0.6481(5) 0.6134(3) 0.0569(19) Uani 1 1 d .
O7W O 0.9562(4) 0.6547(4) 0.6970(3) 0.0392(13) Uani 1 1 d .
O8W O 0.6370(3) 0.0093(3) 0.6878(3) 0.0238(10) Uani 1 1 d .
H11W H 0.6344 1.1425 1.0136 0.036 Uiso 1 1 d .
H12W H 0.6948 1.0674 1.0569 0.036 Uiso 1 1 d .
H21W H 0.8593 0.8851 1.0909 0.036 Uiso 1 1 d .
H22W H 0.8684 0.8142 1.0336 0.036 Uiso 1 1 d .
H31W H 0.3873 0.4452 0.8986 0.036 Uiso 1 1 d .
H32W H 0.4615 0.3695 0.9307 0.036 Uiso 1 1 d .

loop_
_atom_site_aniso_label
_atom_site_aniso_U_11
_atom_site_aniso_U_22
_atom_site_aniso_U_33
_atom_site_aniso_U_23
_atom_site_aniso_U_13
_atom_site_aniso_U_12
Nd1 0.00440(10) 0.00504(9) 0.00356(10) 0.00038(10) 0.00022(11) 0.00033(8)
Nd2 0.00437(10) 0.00461(9) 0.00479(10) -0.00093(9) -0.00010(11) -0.00028(8)
N11 0.0068(19) 0.0091(19) 0.009(2) -0.0014(15) 0.0007(17) 0.0004(15)
C12 0.007(2) 0.009(2) 0.004(2) 0.0010(16) -0.0004(18) 0.0017(16)
N13 0.0064(18) 0.0076(17) 0.010(2) -0.0020(14) 0.0011(16) -0.0014(14)
C14 0.010(2) 0.008(2) 0.007(2) -0.0009(16) 0.0000(19) 0.0009(16)
C15 0.007(2) 0.010(2) 0.003(2) 0.0013(15) 0.0034(17) -0.0020(16)
C16 0.008(2) 0.005(2) 0.007(2) 0.0013(16) -0.0017(19) 0.0012(16)
C17 0.006(2) 0.005(2) 0.011(2) 0.0020(17) -0.0010(19) 0.0028(15)
O171 0.0111(17) 0.0092(15) 0.0069(17) -0.0029(12) -0.0002(14) -0.0030(12)
O172 0.0044(15) 0.0072(15) 0.0115(18) 0.0018(12) 0.0044(14) -0.0021(11)
C18 0.015(2) 0.011(2) 0.008(2) -0.0022(17) -0.001(2) -0.0025(18)
O181 0.016(2) 0.0089(16) 0.0097(18) -0.0034(13) 0.0026(16) -0.0062(14)
O182 0.040(3) 0.028(2) 0.021(2) -0.0160(18) 0.022(2) -0.021(2)
N21 0.0058(18) 0.0069(17) 0.0082(19) -0.0003(15) -0.0001(17) -0.0015(13)
C22 0.008(2) 0.007(2) 0.012(2) 0.0009(17) -0.0013(19) 0.0007(16)
N23 0.0064(19) 0.0087(18) 0.0067(19) -0.0001(15) -0.0004(16) 0.0007(14)
C24 0.004(2) 0.007(2) 0.010(2) -0.0018(16) -0.0036(18) 0.0015(15)
C25 0.006(2) 0.008(2) 0.015(2) -0.0016(18) -0.0012(19) -0.0017(15)
C26 0.008(2) 0.007(2) 0.006(2) -0.0006(17) -0.001(2) -0.0008(16)
C27 0.007(2) 0.008(2) 0.006(2) 0.0004(16) 0.0041(18) 0.0017(16)
O271 0.0014(13) 0.0121(14) 0.0106(17) 0.0042(14) 0.0014(16) -0.0011(10)
O272 0.0097(16) 0.0081(15) 0.0085(17) 0.0017(12) -0.0031(15) -0.0034(12)
C28 0.007(2) 0.008(2) 0.008(2) -0.0001(17) 0.0000(19) 0.0016(16)
O281 0.0080(15) 0.0085(15) 0.018(2) 0.0018(13) 0.0005(16) -0.0007(11)
O282 0.0057(16) 0.0093(16) 0.018(2) 0.0043(14) -0.0037(15) -0.0014(12)
O31 0.0172(19) 0.0076(16) 0.0073(17) 0.0021(13) 0.0060(15) 0.0022(13)
C32 0.010(2) 0.008(2) 0.008(2) -0.0002(17) -0.002(2) -0.0024(17)
O33 0.0114(17) 0.0114(17) 0.0091(17) 0.0035(14) 0.0060(15) 0.0061(13)
O34 0.0166(19) 0.0099(16) 0.0068(17) 0.0004(13) 0.0039(16) 0.0028(13)
C35 0.009(2) 0.007(2) 0.007(2) -0.0003(17) -0.001(2) 0.0015(17)
O36 0.0144(18) 0.0074(15) 0.0054(16) 0.0014(12) -0.0004(15) 0.0012(13)
O1W 0.021(2) 0.0075(16) 0.0130(18) -0.0031(13) -0.0079(16) 0.0008(13)
O2W 0.0118(17) 0.0135(17) 0.0128(19) -0.0109(14) -0.0061(15) 0.0086(13)
O3W 0.0177(19) 0.0165(17) 0.0052(17) -0.0023(13) -0.0012(15) 0.0097(14)
O4W 0.037(3) 0.026(2) 0.045(3) -0.001(2) -0.004(2) 0.0086(19)
O5W 0.040(4) 0.087(5) 0.050(4) 0.013(3) -0.002(3) -0.009(3)
O6W 0.086(5) 0.039(3) 0.046(4) 0.017(3) 0.033(4) 0.022(3)
O7W 0.019(2) 0.032(2) 0.066(4) -0.016(3) 0.000(3) 0.0025(18)
O8W 0.0125(19) 0.0154(19) 0.044(3) 0.0058(18) -0.0106(19) 0.0023(14)

loop_
_atom_type_symbol
_atom_type_description
_atom_type_scat_dispersion_real
_atom_type_scat_dispersion_imag
_atom_type_scat_source
C C 0.0033 0.0016 'International Tables Vol C Tables 4.2.6.8 and 6.1.1.4'
H H 0.0000 0.0000 'International Tables Vol C Tables 4.2.6.8 and 6.1.1.4'
N N 0.0061 0.0033 'International Tables Vol C Tables 4.2.6.8 and 6.1.1.4'
O O 0.0106 0.0060 'International Tables Vol C Tables 4.2.6.8 and 6.1.1.4'
Nd Nd -0.1943 3.0179 'International Tables Vol C Tables 4.2.6.8 and 6.1.1.4'

loop_
_geom_angle_atom_site_label_1
_geom_angle_atom_site_label_2
_geom_angle_atom_site_label_3
_geom_angle
_geom_angle_site_symmetry_1
_geom_angle_site_symmetry_3
O271 Nd1 O171 125.73(12) . .
O271 Nd1 O1W 114.37(11) . .
O171 Nd1 O1W 73.61(12) . .
O271 Nd1 O272 110.99(11) . 4_565
O171 Nd1 O272 73.76(11) . 4_565
O1W Nd1 O272 133.88(12) . 4_565
O271 Nd1 O31 72.93(13) . .
O171 Nd1 O31 147.19(11) . .
O1W Nd1 O31 73.88(12) . .
O272 Nd1 O31 128.83(11) 4_565 .
O271 Nd1 O2W 150.52(13) . .
O171 Nd1 O2W 83.59(13) . .
O1W Nd1 O2W 73.64(11) . .
O272 Nd1 O2W 71.14(11) 4_565 .
O31 Nd1 O2W 83.16(13) . .
O271 Nd1 O34 73.57(11) . .
O171 Nd1 O34 140.91(11) . .
O1W Nd1 O34 134.07(12) . .
O272 Nd1 O34 67.30(11) 4_565 .
O31 Nd1 O34 65.45(11) . .
O2W Nd1 O34 81.02(12) . .
O271 Nd1 N11 72.04(13) . .
O171 Nd1 N11 62.95(12) . .
O1W Nd1 N11 125.46(12) . .
O272 Nd1 N11 62.55(12) 4_565 .
O31 Nd1 N11 144.72(13) . .
O2W Nd1 N11 128.26(12) . .
O34 Nd1 N11 100.34(12) . .
O271 Nd1 N21 62.87(11) . .
O171 Nd1 N21 72.64(12) . .
O1W Nd1 N21 69.39(11) . .
O272 Nd1 N21 128.24(12) 4_565 .
O31 Nd1 N21 99.83(12) . .
O2W Nd1 N21 140.27(11) . .
O34 Nd1 N21 136.44(12) . .
N11 Nd1 N21 67.42(12) . .
O282 Nd2 O33 89.16(11) 4_565 2_664
O282 Nd2 O281 136.06(12) 4_565 1_545
O33 Nd2 O281 79.70(12) 2_664 1_545
O282 Nd2 O36 140.02(13) 4_565 2_664
O33 Nd2 O36 66.12(11) 2_664 2_664
O281 Nd2 O36 72.31(12) 1_545 2_664
O282 Nd2 O3W 76.35(12) 4_565 .
O33 Nd2 O3W 136.94(12) 2_664 .
O281 Nd2 O3W 83.34(13) 1_545 .
O36 Nd2 O3W 142.93(12) 2_664 .
O282 Nd2 O172 136.68(11) 4_565 4_465
O33 Nd2 O172 133.85(11) 2_664 4_465
O281 Nd2 O172 69.73(10) 1_545 4_465
O36 Nd2 O172 71.99(11) 2_664 4_465
O3W Nd2 O172 73.55(11) . 4_465
O282 Nd2 O181 75.89(13) 4_565 .
O33 Nd2 O181 78.45(12) 2_664 .
O281 Nd2 O181 140.56(12) 1_545 .
O36 Nd2 O181 68.91(12) 2_664 .
O3W Nd2 O181 133.74(12) . .
O172 Nd2 O181 104.05(11) 4_465 .
O282 Nd2 N13 75.42(12) 4_565 .
O33 Nd2 N13 140.12(12) 2_664 .
O281 Nd2 N13 135.86(11) 1_545 .
O36 Nd2 N13 103.15(12) 2_664 .
O3W Nd2 N13 75.32(12) . .
O172 Nd2 N13 67.34(11) 4_465 .
O181 Nd2 N13 62.29(12) . .
O282 Nd2 N23 74.19(12) 4_565 1_545
O33 Nd2 N23 68.11(12) 2_664 1_545
O281 Nd2 N23 62.18(12) 1_545 1_545
O36 Nd2 N23 119.37(12) 2_664 1_545
O3W Nd2 N23 68.95(12) . 1_545
O172 Nd2 N23 120.95(12) 4_465 1_545
O181 Nd2 N23 134.82(12) . 1_545
N13 Nd2 N23 137.35(13) . 1_545
C12 N11 C16 116.5(4) . .
C12 N11 Nd1 125.1(3) . .
C16 N11 Nd1 115.0(3) . .
N13 C12 N11 125.8(5) . .
N13 C12 H12 117.1 . .
N11 C12 H12 117.1 . .
C12 N13 C14 116.8(4) . .
C12 N13 Nd2 126.5(3) . .
C14 N13 Nd2 116.6(3) . .
N13 C14 C15 121.6(4) . .
N13 C14 C18 117.6(4) . .
C15 C14 C18 120.7(4) . .
C16 C15 C14 117.5(4) . .
C16 C15 H15 121.3 . .
C14 C15 H15 121.3 . .
N11 C16 C15 121.7(4) . .
N11 C16 C17 116.2(4) . .
C15 C16 C17 121.8(4) . .
O172 C17 O171 126.5(4) . .
O172 C17 C16 117.1(4) . .
O171 C17 C16 116.4(4) . .
C17 O171 Nd1 126.8(3) . .
C17 O172 Nd2 136.6(3) . 4_565
O182 C18 O181 127.3(5) . .
O182 C18 C14 116.3(4) . .
O181 C18 C14 116.4(4) . .
C18 O181 Nd2 126.9(3) . .
C26 N21 C22 116.9(4) . .
C26 N21 Nd1 114.9(3) . .
C22 N21 Nd1 128.2(3) . .
N23 C22 N21 125.4(5) . .
N23 C22 H22 117.3 . .
N21 C22 H22 117.3 . .
C22 N23 C24 116.7(4) . .
C22 N23 Nd2 128.8(3) . 1_565
C24 N23 Nd2 114.4(3) . 1_565
N23 C24 C25 121.9(4) . .
N23 C24 C28 117.1(4) . .
C25 C24 C28 121.0(4) . .
C26 C25 C24 116.8(4) . .
C26 C25 H25 121.6 . .
C24 C25 H25 121.6 . .
N21 C26 C25 122.2(4) . .
N21 C26 C27 116.4(4) . .
C25 C26 C27 121.3(4) . .
O272 C27 O271 125.9(4) . .
O272 C27 C26 115.9(4) . .
O271 C27 C26 118.1(4) . .
C27 O271 Nd1 127.6(3) . .
C27 O272 Nd1 145.1(3) . 4_465
O281 C28 O282 126.6(4) . .
O281 C28 C24 117.0(4) . .
O282 C28 C24 116.4(4) . .
C28 O281 Nd2 129.4(3) . 1_565
C28 O282 Nd2 154.3(3) . 4_465
C32 O31 Nd1 119.9(3) . .
O31 C32 O33 127.0(4) . .
O31 C32 C35 117.3(4) . .
O33 C32 C35 115.7(4) . .
C32 O33 Nd2 120.7(3) . 2_665
C35 O34 Nd1 120.1(3) . .
O34 C35 O36 126.9(5) . .
O34 C35 C32 116.0(4) . .
O36 C35 C32 117.1(4) . .
C35 O36 Nd2 119.1(3) . 2_665
Nd1 O1W H11W 135.8 . .
Nd1 O1W H12W 94.8 . .
H11W O1W H12W 105.0 . .
Nd1 O2W H21W 135.0 . .
Nd1 O2W H22W 97.2 . .
H21W O2W H22W 100.1 . .
Nd2 O3W H31W 100.3 . .
Nd2 O3W H32W 129.2 . .
H31W O3W H32W 103.5 . .

loop_
_geom_bond_atom_site_label_1
_geom_bond_atom_site_label_2
_geom_bond_distance
_geom_bond_site_symmetry_2
Nd1 O271 2.434(3) .
Nd1 O171 2.446(3) .
Nd1 O1W 2.451(3) .
Nd1 O272 2.470(3) 4_565
Nd1 O31 2.472(3) .
Nd1 O2W 2.473(4) .
Nd1 O34 2.482(3) .
Nd1 N11 2.670(4) .
Nd1 N21 2.737(4) .
Nd2 O282 2.392(3) 4_565
Nd2 O33 2.446(3) 2_664
Nd2 O281 2.446(3) 1_545
Nd2 O36 2.468(4) 2_664
Nd2 O3W 2.479(4) .
Nd2 O172 2.491(3) 4_465
Nd2 O181 2.501(4) .
Nd2 N13 2.698(4) .
Nd2 N23 2.755(4) 1_545
N11 C12 1.337(6) .
N11 C16 1.355(6) .
C12 N13 1.334(6) .
C12 H12 0.9300 .
N13 C14 1.336(6) .
C14 C15 1.394(6) .
C14 C18 1.511(7) .
C15 C16 1.366(6) .
C15 H15 0.9300 .
C16 C17 1.515(7) .
C17 O172 1.257(6) .
C17 O171 1.261(6) .
O172 Nd2 2.491(3) 4_565
C18 O182 1.220(6) .
C18 O181 1.268(6) .
N21 C26 1.334(6) .
N21 C22 1.336(6) .
C22 N23 1.335(6) .
C22 H22 0.9300 .
N23 C24 1.341(6) .
N23 Nd2 2.755(4) 1_565
C24 C25 1.386(7) .
C24 C28 1.522(6) .
C25 C26 1.376(6) .
C25 H25 0.9300 .
C26 C27 1.517(6) .
C27 O272 1.250(6) .
C27 O271 1.264(6) .
O272 Nd1 2.470(3) 4_465
C28 O281 1.245(5) .
C28 O282 1.248(6) .
O281 Nd2 2.446(3) 1_565
O282 Nd2 2.392(3) 4_465
O31 C32 1.242(6) .
C32 O33 1.257(6) .
C32 C35 1.548(7) .
O33 Nd2 2.446(3) 2_665
O34 C35 1.251(6) .
C35 O36 1.266(6) .
O36 Nd2 2.468(4) 2_665
O1W H11W 0.8633 .
O1W H12W 0.8776 .
O2W H21W 0.8859 .
O2W H22W 0.8904 .
O3W H31W 0.8772 .
O3W H32W 0.8624 .

loop_
_geom_hbond_atom_site_label_D
_geom_hbond_atom_site_label_H
_geom_hbond_atom_site_label_A
_geom_hbond_distance_DH
_geom_hbond_distance_HA
_geom_hbond_distance_DA
_geom_hbond_angle_DHA
_geom_hbond_site_symmetry_A
O1W H11W O4W 0.86 1.97 2.814(6) 164.3 1_565
O1W H12W O182 0.88 1.84 2.686(6) 160.5 3_655
O2W H21W O181 0.89 1.96 2.791(5) 156.3 3_655
O2W H22W O271 0.89 1.93 2.769(4) 156.6 4_565
O3W H31W O171 0.88 1.87 2.712(5) 160.9 4_465
O3W H32W O4W 0.86 1.97 2.818(6) 168.0 .
